data_4105275
loop_
_publ_author_name
'Alberto Ramos'
'Edwin Otten'
'Douglas W. Stephan'

_publ_section_title
;
 Stabilizing Zr and Ti Cations by Interaction With a Ferrocenyl Fragment
;
_journal_name_full 'Journal of the American Chemical Society'
_journal_page_first 15610
_journal_page_last 15611
_journal_paper_doi 10.1021/ja9077446
_journal_volume 131
_journal_year 2009
_chemical_formula_sum 'C39 H22 B F15 Fe Zr'
_chemical_formula_weight 933.45
_space_group_IT_number 19
_symmetry_cell_setting orthorhombic
_symmetry_space_group_name_Hall 'P 2ac 2ab'
_symmetry_space_group_name_H-M 'P 21 21 21'
_atom_sites_solution_hydrogens geom
_atom_sites_solution_primary direct
_atom_sites_solution_secondary difmap
_audit_creation_method SHELXL-97
_cell_angle_alpha 90.00
_cell_angle_beta 90.00
_cell_angle_gamma 90.00
_cell_formula_units_Z 4
_cell_length_a 13.1770(11)
_cell_length_b 15.8640(14)
_cell_length_c 16.2706(14)
_cell_measurement_temperature 296(2)
_cell_measurement_theta_max 25.0
_cell_measurement_theta_min 2.0
_cell_volume 3401.2(5)
_computing_structure_refinement 'SHELXL-97 (Sheldrick, 1997)'
_computing_structure_solution 'SHELXS-97 (Sheldrick, 1990)'
_diffrn_ambient_temperature 296(2)
_diffrn_measured_fraction_theta_full 1.000
_diffrn_measured_fraction_theta_max 1.000
_diffrn_radiation_monochromator graphite
_diffrn_radiation_source 'fine-focus sealed tube'
_diffrn_radiation_type MoK\a
_diffrn_radiation_wavelength 0.71073
_diffrn_reflns_av_R_equivalents 0.0343
_diffrn_reflns_av_sigmaI/netI 0.0347
_diffrn_reflns_limit_h_max 17
_diffrn_reflns_limit_h_min -22
_diffrn_reflns_limit_k_max 23
_diffrn_reflns_limit_k_min -27
_diffrn_reflns_limit_l_max 22
_diffrn_reflns_limit_l_min -28
_diffrn_reflns_number 73813
_diffrn_reflns_theta_full 38.07
_diffrn_reflns_theta_max 38.07
_diffrn_reflns_theta_min 1.79
_exptl_absorpt_coefficient_mu 0.847
_exptl_absorpt_correction_T_max 0.7475
_exptl_absorpt_correction_T_min 0.6774
_exptl_absorpt_correction_type empirical
_exptl_crystal_density_diffrn 1.823
_exptl_crystal_F_000 1848
_exptl_crystal_size_max 0.23
_exptl_crystal_size_mid 0.21
_exptl_crystal_size_min 0.20
_refine_diff_density_max 0.824
_refine_diff_density_min -0.520
_refine_diff_density_rms 0.068
_refine_ls_abs_structure_details 'Flack H D (1983), Acta Cryst. A39, 876-881'
_refine_ls_abs_structure_Flack -0.004(7)
_refine_ls_extinction_method none
_refine_ls_goodness_of_fit_ref 1.033
_refine_ls_hydrogen_treatment mixed
_refine_ls_matrix_type full
_refine_ls_number_parameters 530
_refine_ls_number_reflns 18081
_refine_ls_number_restraints 0
_refine_ls_restrained_S_all 1.033
_refine_ls_R_factor_all 0.0395
_refine_ls_R_factor_gt 0.0301
_refine_ls_shift/su_max 0.002
_refine_ls_shift/su_mean 0.000
_refine_ls_structure_factor_coef Fsqd
_refine_ls_weighting_details 'calc w=1/[\s^2^(Fo^2^)+(0.0331P)^2^+0.3329P] where P=(Fo^2^+2Fc^2^)/3'
_refine_ls_weighting_scheme calc
_refine_ls_wR_factor_gt 0.0678
_refine_ls_wR_factor_ref 0.0714
_reflns_number_gt 15672
_reflns_number_total 18081
_reflns_threshold_expression >2sigma(I)
_cod_data_source_file ja9077446_si_002_1.cif
_cod_data_source_block '[Cp2Zr(C5H4)FeCp][MeB(C6F5)3]'
_cod_database_code 4105275

loop_
_symmetry_equiv_pos_as_xyz
'x, y, z'
'-x+1/2, -y, z+1/2'
'-x, y+1/2, -z+1/2'
'x+1/2, -y+1/2, -z'

loop_
_atom_site_label
_atom_site_type_symbol
_atom_site_fract_x
_atom_site_fract_y
_atom_site_fract_z
_atom_site_U_iso_or_equiv
_atom_site_adp_type
_atom_site_occupancy
_atom_site_symmetry_multiplicity
_atom_site_calc_flag
_atom_site_refinement_flags
Zr1 Zr 0.176084(8) 0.396666(7) 0.504691(7) 0.01943(2) Uani 1 1 d .
Fe1 Fe 0.158830(13) 0.219215(11) 0.466720(11) 0.02117(4) Uani 1 1 d .
C17 C 0.02904(10) 0.22243(10) 0.53757(9) 0.0291(3) Uani 1 1 d .
H17A H 0.0259 0.2299 0.5973 0.035 Uiso 1 1 calc R
C11 C 0.28665(10) 0.28709(10) 0.48557(9) 0.0279(3) Uani 1 1 d .
C15 C 0.29067(10) 0.24770(10) 0.40475(10) 0.0300(3) Uani 1 1 d .
H15A H 0.2945 0.2779 0.3523 0.036 Uiso 1 1 calc R
C12 C 0.28277(10) 0.21711(10) 0.54334(10) 0.0319(3) Uani 1 1 d .
H12A H 0.2805 0.2224 0.6033 0.038 Uiso 1 1 calc R
C1 C 0.18687(13) 0.42024(10) 0.35060(9) 0.0322(3) Uani 1 1 d .
H1A H 0.1895 0.3759 0.3087 0.039 Uiso 1 1 calc R
C16 C 0.03060(10) 0.28812(11) 0.47732(9) 0.0294(3) Uani 1 1 d .
C18 C 0.03438(11) 0.14504(10) 0.49532(11) 0.0336(3) Uani 1 1 d .
H18A H 0.0366 0.0890 0.5207 0.040 Uiso 1 1 calc R
C5 C 0.09908(13) 0.46191(11) 0.37711(11) 0.0366(3) Uani 1 1 d .
H5A H 0.0302 0.4520 0.3566 0.044 Uiso 1 1 calc R
C10 C 0.08796(12) 0.41732(12) 0.64019(10) 0.0361(3) Uani 1 1 d .
H10A H 0.0151 0.4101 0.6500 0.043 Uiso 1 1 calc R
C19 C 0.03663(12) 0.16228(12) 0.40928(11) 0.0361(3) Uani 1 1 d .
H19A H 0.0410 0.1199 0.3656 0.043 Uiso 1 1 calc R
C9 C 0.13652(14) 0.49426(11) 0.62127(11) 0.0386(4) Uani 1 1 d .
H9A H 0.1035 0.5494 0.6167 0.046 Uiso 1 1 calc R
C20 C 0.03339(11) 0.25010(11) 0.39733(10) 0.0324(3) Uani 1 1 d .
H20A H 0.0334 0.2797 0.3444 0.039 Uiso 1 1 calc R
C2 C 0.27185(12) 0.45976(10) 0.38712(10) 0.0321(3) Uani 1 1 d .
H2A H 0.3431 0.4487 0.3735 0.039 Uiso 1 1 calc R
C13 C 0.27741(12) 0.14029(10) 0.49907(14) 0.0400(3) Uani 1 1 d .
H13A H 0.2708 0.0839 0.5231 0.048 Uiso 1 1 calc R
C3 C 0.23595(13) 0.52692(10) 0.43610(11) 0.0352(3) Uani 1 1 d .
H3A H 0.2780 0.5708 0.4614 0.042 Uiso 1 1 calc R
C7 C 0.25857(12) 0.39396(12) 0.64468(9) 0.0357(3) Uani 1 1 d .
H7A H 0.3241 0.3681 0.6579 0.043 Uiso 1 1 calc R
C4 C 0.12904(13) 0.52810(10) 0.43006(12) 0.0376(3) Uani 1 1 d .
H4A H 0.0846 0.5726 0.4511 0.045 Uiso 1 1 calc R
C6 C 0.16299(13) 0.35578(11) 0.65434(8) 0.0332(3) Uani 1 1 d .
H6A H 0.1509 0.2987 0.6752 0.040 Uiso 1 1 calc R
C8 C 0.24269(15) 0.47946(12) 0.62408(11) 0.0392(4) Uani 1 1 d .
H8A H 0.2954 0.5229 0.6213 0.047 Uiso 1 1 calc R
C14 C 0.28290(12) 0.15920(11) 0.41355(12) 0.0379(4) Uani 1 1 d .
H14A H 0.2803 0.1181 0.3686 0.045 Uiso 1 1 calc R
F26 F 0.18729(7) 0.70883(5) 0.49761(5) 0.03399(18) Uani 1 1 d .
F32 F 0.04392(7) 0.74498(5) 0.75992(5) 0.02758(16) Uani 1 1 d .
C31 C 0.00246(9) 0.72657(8) 0.61861(7) 0.01869(19) Uani 1 1 d .
F46 F 0.20551(7) 0.68352(5) 0.66633(6) 0.02883(17) Uani 1 1 d .
C21 C 0.07692(9) 0.82641(7) 0.49393(7) 0.01996(19) Uani 1 1 d .
F22 F -0.03174(8) 0.94469(6) 0.46965(6) 0.0359(2) Uani 1 1 d .
C41 C 0.17319(10) 0.82809(7) 0.63337(6) 0.01879(18) Uani 1 1 d .
F42 F 0.17081(7) 0.97410(5) 0.59915(6) 0.03094(17) Uani 1 1 d .
F33 F -0.06155(9) 0.61123(7) 0.80788(5) 0.0420(2) Uani 1 1 d .
F35 F -0.16266(9) 0.56063(6) 0.53488(6) 0.0445(3) Uani 1 1 d .
F36 F -0.05754(8) 0.69289(6) 0.48415(5) 0.0348(2) Uani 1 1 d .
C42 C 0.21983(10) 0.90678(8) 0.63124(8) 0.0224(2) Uani 1 1 d .
C25 C 0.16959(12) 0.77619(9) 0.37162(8) 0.0290(2) Uani 1 1 d .
C32 C -0.00484(10) 0.70064(8) 0.70032(7) 0.0221(2) Uani 1 1 d .
C45 C 0.33646(10) 0.77770(9) 0.68694(7) 0.0250(2) Uani 1 1 d .
C35 C -0.11093(11) 0.60674(9) 0.59017(8) 0.0275(2) Uani 1 1 d .
C46 C 0.23692(10) 0.76482(8) 0.66229(7) 0.0213(2) Uani 1 1 d .
C34 C -0.11434(12) 0.58432(9) 0.67202(9) 0.0284(3) Uani 1 1 d .
C44 C 0.37753(10) 0.85773(11) 0.68479(8) 0.0285(3) Uani 1 1 d .
C43 C 0.31837(11) 0.92277(9) 0.65686(8) 0.0274(2) Uani 1 1 d .
C36 C -0.05374(10) 0.67617(8) 0.56551(7) 0.0230(2) Uani 1 1 d .
F45 F 0.39461(7) 0.71171(7) 0.71003(6) 0.0355(2) Uani 1 1 d .
F25 F 0.23405(9) 0.72060(8) 0.33793(6) 0.0451(3) Uani 1 1 d .
C22 C 0.03690(10) 0.88785(9) 0.44209(8) 0.0244(2) Uani 1 1 d .
F44 F 0.47511(7) 0.87019(8) 0.70684(7) 0.0413(2) Uani 1 1 d .
F34 F -0.16846(10) 0.51743(6) 0.69698(6) 0.0443(3) Uani 1 1 d .
B1 B 0.05714(10) 0.81754(8) 0.59464(8) 0.0189(2) Uani 1 1 d .
F43 F 0.35722(8) 1.00115(6) 0.65104(7) 0.0426(2) Uani 1 1 d .
C26 C 0.14397(10) 0.77221(8) 0.45434(8) 0.0243(2) Uani 1 1 d .
C33 C -0.05979(11) 0.63213(9) 0.72777(8) 0.0262(2) Uani 1 1 d .
C101 C -0.01939(11) 0.88777(9) 0.63407(8) 0.0258(2) Uani 1 1 d .
C23 C 0.06105(12) 0.89515(10) 0.35898(8) 0.0313(3) Uani 1 1 d .
F24 F 0.14957(11) 0.84316(8) 0.24323(6) 0.0526(3) Uani 1 1 d .
F23 F 0.01764(11) 0.95559(8) 0.31286(6) 0.0500(3) Uani 1 1 d .
C24 C 0.12727(13) 0.83884(10) 0.32385(9) 0.0330(3) Uani 1 1 d .
H16 H 0.0103(19) 0.3388(15) 0.4886(16) 0.051(6) Uiso 1 1 d .
H101 H -0.0856(15) 0.8770(12) 0.6192(12) 0.030(5) Uiso 1 1 d .
H102 H -0.0022(15) 0.9436(13) 0.6223(12) 0.031(5) Uiso 1 1 d .
H103 H -0.0177(15) 0.8801(12) 0.6955(13) 0.032(5) Uiso 1 1 d .

loop_
_atom_site_aniso_label
_atom_site_aniso_U_11
_atom_site_aniso_U_22
_atom_site_aniso_U_33
_atom_site_aniso_U_23
_atom_site_aniso_U_13
_atom_site_aniso_U_12
Zr1 0.01777(4) 0.01930(4) 0.02123(5) -0.00015(4) 0.00170(4) 0.00049(3)
Fe1 0.01884(7) 0.02012(7) 0.02454(8) 0.00008(6) 0.00403(6) -0.00018(6)
C17 0.0226(5) 0.0388(7) 0.0259(6) 0.0046(6) 0.0061(4) 0.0000(5)
C11 0.0208(5) 0.0339(6) 0.0289(7) 0.0037(5) 0.0001(4) -0.0049(5)
C15 0.0207(5) 0.0352(7) 0.0339(7) -0.0023(6) 0.0087(5) -0.0006(5)
C12 0.0209(5) 0.0372(7) 0.0377(7) 0.0104(6) -0.0015(5) 0.0029(5)
C1 0.0431(8) 0.0303(6) 0.0232(6) 0.0069(5) -0.0001(5) -0.0049(6)
C16 0.0229(5) 0.0380(7) 0.0273(6) 0.0050(5) 0.0048(4) 0.0081(5)
C18 0.0289(6) 0.0359(7) 0.0359(7) 0.0021(6) 0.0051(6) -0.0118(5)
C5 0.0350(8) 0.0365(8) 0.0384(8) 0.0157(6) -0.0073(6) 0.0008(6)
C10 0.0307(7) 0.0504(10) 0.0273(7) -0.0097(6) 0.0087(5) 0.0013(6)
C19 0.0285(7) 0.0463(9) 0.0335(7) -0.0055(7) 0.0023(5) -0.0144(6)
C9 0.0478(9) 0.0336(8) 0.0345(8) -0.0125(6) 0.0064(7) 0.0049(7)
C20 0.0227(6) 0.0503(9) 0.0241(6) 0.0038(6) 0.0011(5) -0.0013(6)
C2 0.0316(7) 0.0335(7) 0.0312(7) 0.0070(6) 0.0074(5) -0.0053(6)
C13 0.0309(7) 0.0301(7) 0.0589(10) 0.0080(8) 0.0039(8) 0.0106(5)
C3 0.0404(8) 0.0252(6) 0.0400(8) 0.0050(6) 0.0039(6) -0.0098(6)
C7 0.0312(7) 0.0513(9) 0.0247(6) -0.0066(7) -0.0039(5) 0.0000(7)
C4 0.0410(8) 0.0246(7) 0.0473(9) 0.0103(6) 0.0050(7) 0.0076(6)
C6 0.0401(8) 0.0394(7) 0.0202(5) -0.0008(5) 0.0026(5) -0.0016(6)
C8 0.0444(9) 0.0416(9) 0.0316(8) -0.0120(7) 0.0001(6) -0.0123(7)
C14 0.0304(7) 0.0317(7) 0.0514(10) -0.0093(7) 0.0106(7) 0.0065(6)
F26 0.0496(5) 0.0284(4) 0.0240(3) -0.0024(3) -0.0013(4) 0.0156(3)
F32 0.0372(4) 0.0304(4) 0.0151(3) -0.0012(3) -0.0037(3) -0.0111(3)
C31 0.0214(5) 0.0191(5) 0.0156(4) -0.0005(4) -0.0018(3) -0.0021(4)
F46 0.0301(4) 0.0214(4) 0.0350(4) 0.0050(3) -0.0047(3) 0.0000(3)
C21 0.0232(5) 0.0195(4) 0.0172(5) 0.0007(4) -0.0020(4) -0.0016(3)
F22 0.0419(5) 0.0339(5) 0.0320(4) 0.0057(4) -0.0007(4) 0.0146(4)
C41 0.0218(5) 0.0197(4) 0.0148(4) -0.0015(3) -0.0007(4) -0.0015(4)
F42 0.0347(4) 0.0186(3) 0.0395(4) 0.0031(3) -0.0004(4) -0.0016(3)
F33 0.0699(7) 0.0372(5) 0.0189(4) 0.0047(3) 0.0015(4) -0.0213(5)
F35 0.0641(7) 0.0393(5) 0.0301(4) -0.0032(4) -0.0139(5) -0.0275(5)
F36 0.0502(5) 0.0382(5) 0.0160(4) 0.0015(3) -0.0099(3) -0.0165(4)
C42 0.0264(5) 0.0219(5) 0.0190(5) -0.0020(4) 0.0009(4) -0.0028(4)
C25 0.0352(7) 0.0314(6) 0.0203(5) -0.0047(4) 0.0040(5) -0.0023(6)
C32 0.0260(5) 0.0241(6) 0.0162(5) -0.0015(4) -0.0017(4) -0.0044(4)
C45 0.0216(5) 0.0359(6) 0.0174(5) 0.0025(4) -0.0001(4) 0.0014(5)
C35 0.0350(6) 0.0242(6) 0.0234(5) -0.0035(5) -0.0059(5) -0.0091(5)
C46 0.0240(5) 0.0231(5) 0.0168(5) 0.0006(4) -0.0006(4) -0.0008(4)
C34 0.0371(7) 0.0227(6) 0.0254(6) -0.0007(4) 0.0007(5) -0.0113(5)
C44 0.0229(6) 0.0458(8) 0.0168(5) -0.0016(5) -0.0005(4) -0.0077(5)
C43 0.0299(6) 0.0298(6) 0.0226(5) -0.0046(4) 0.0010(5) -0.0107(5)
C36 0.0289(6) 0.0239(5) 0.0163(5) -0.0006(4) -0.0042(4) -0.0047(4)
F45 0.0267(4) 0.0464(5) 0.0335(5) 0.0086(4) -0.0032(3) 0.0082(4)
F25 0.0583(7) 0.0486(6) 0.0286(5) -0.0100(4) 0.0131(4) 0.0106(5)
C22 0.0284(6) 0.0238(6) 0.0210(5) 0.0030(4) -0.0025(4) -0.0009(4)
F44 0.0233(4) 0.0641(7) 0.0366(5) 0.0038(5) -0.0058(3) -0.0123(4)
F34 0.0660(7) 0.0324(5) 0.0345(5) 0.0011(4) 0.0035(5) -0.0281(5)
B1 0.0222(5) 0.0190(5) 0.0155(5) -0.0002(4) -0.0015(4) -0.0014(4)
F43 0.0413(5) 0.0349(5) 0.0515(6) -0.0035(4) -0.0037(4) -0.0205(4)
C26 0.0315(6) 0.0228(5) 0.0185(5) -0.0019(4) -0.0012(4) 0.0007(4)
C33 0.0367(7) 0.0244(6) 0.0175(5) 0.0008(4) 0.0010(4) -0.0076(5)
C101 0.0275(6) 0.0243(6) 0.0256(6) -0.0002(5) 0.0031(4) 0.0036(5)
C23 0.0418(7) 0.0307(6) 0.0215(5) 0.0076(5) -0.0050(5) -0.0038(6)
F24 0.0853(9) 0.0554(7) 0.0171(4) 0.0043(4) 0.0112(5) -0.0038(6)
F23 0.0757(8) 0.0463(6) 0.0280(5) 0.0174(4) -0.0054(5) 0.0090(6)
C24 0.0459(8) 0.0368(7) 0.0163(5) 0.0012(5) 0.0025(5) -0.0090(6)

loop_
_atom_type_symbol
_atom_type_description
_atom_type_scat_dispersion_real
_atom_type_scat_dispersion_imag
_atom_type_scat_source
C C 0.0033 0.0016 'International Tables Vol C Tables 4.2.6.8 and 6.1.1.4'
H H 0.0000 0.0000 'International Tables Vol C Tables 4.2.6.8 and 6.1.1.4'
B B 0.0013 0.0007 'International Tables Vol C Tables 4.2.6.8 and 6.1.1.4'
F F 0.0171 0.0103 'International Tables Vol C Tables 4.2.6.8 and 6.1.1.4'
Fe Fe 0.3463 0.8444 'International Tables Vol C Tables 4.2.6.8 and 6.1.1.4'
Zr Zr -2.9673 0.5597 'International Tables Vol C Tables 4.2.6.8 and 6.1.1.4'

loop_
_geom_angle_atom_site_label_1
_geom_angle_atom_site_label_2
_geom_angle_atom_site_label_3
_geom_angle
C11 Zr1 C3 111.68(5)
C11 Zr1 C4 136.69(6)
C3 Zr1 C4 33.03(6)
C11 Zr1 C2 83.04(5)
C3 Zr1 C2 32.95(6)
C4 Zr1 C2 54.39(6)
C11 Zr1 C9 134.84(6)
C3 Zr1 C9 83.79(6)
C4 Zr1 C9 78.46(7)
C2 Zr1 C9 115.92(6)
C11 Zr1 C8 106.30(6)
C3 Zr1 C8 78.48(6)
C4 Zr1 C8 91.51(7)
C2 Zr1 C8 101.93(6)
C9 Zr1 C8 32.93(6)
C11 Zr1 C10 120.81(6)
C3 Zr1 C10 115.69(6)
C4 Zr1 C10 101.74(6)
C2 Zr1 C10 148.43(6)
C9 Zr1 C10 32.70(6)
C8 Zr1 C10 54.06(6)
C11 Zr1 C7 80.54(5)
C3 Zr1 C7 106.47(6)
C4 Zr1 C7 124.14(6)
C2 Zr1 C7 118.67(6)
C9 Zr1 C7 54.30(6)
C8 Zr1 C7 32.63(6)
C10 Zr1 C7 53.81(5)
C11 Zr1 C6 88.83(5)
C3 Zr1 C6 132.08(6)
C4 Zr1 C6 131.90(6)
C2 Zr1 C6 151.01(6)
C9 Zr1 C6 54.14(6)
C8 Zr1 C6 53.89(6)
C10 Zr1 C6 32.46(6)
C7 Zr1 C6 32.34(6)
C11 Zr1 C5 117.00(6)
C3 Zr1 C5 54.36(6)
C4 Zr1 C5 32.69(6)
C2 Zr1 C5 53.94(6)
C9 Zr1 C5 106.55(6)
C8 Zr1 C5 124.20(7)
C10 Zr1 C5 118.74(6)
C7 Zr1 C5 156.84(6)
C6 Zr1 C5 150.23(6)
C11 Zr1 C1 86.68(5)
C3 Zr1 C1 54.16(6)
C4 Zr1 C1 53.79(6)
C2 Zr1 C1 32.58(5)
C9 Zr1 C1 131.97(6)
C8 Zr1 C1 132.01(6)
C10 Zr1 C1 150.80(6)
C7 Zr1 C1 150.40(5)
C6 Zr1 C1 173.54(5)
C5 Zr1 C1 32.06(6)
C11 Zr1 C16 86.75(5)
C3 Zr1 C16 134.90(5)
C4 Zr1 C16 106.60(5)
C2 Zr1 C16 120.21(5)
C9 Zr1 C16 112.56(5)
C8 Zr1 C16 137.27(5)
C10 Zr1 C16 84.06(5)
C7 Zr1 C16 117.27(5)
C6 Zr1 C16 86.85(5)
C5 Zr1 C16 80.55(5)
C1 Zr1 C16 88.27(5)
C16 Fe1 C11 113.30(6)
C16 Fe1 C12 128.45(7)
C11 Fe1 C12 41.82(6)
C16 Fe1 C15 128.97(6)
C11 Fe1 C15 41.82(6)
C12 Fe1 C15 68.29(6)
C16 Fe1 C20 41.16(6)
C11 Fe1 C20 128.64(6)
C12 Fe1 C20 166.83(7)
C15 Fe1 C20 110.87(6)
C16 Fe1 C17 41.01(6)
C11 Fe1 C17 126.33(6)
C12 Fe1 C17 108.68(6)
C15 Fe1 C17 165.39(6)
C20 Fe1 C17 68.61(6)
C16 Fe1 C19 67.90(7)
C11 Fe1 C19 161.61(6)
C12 Fe1 C19 152.30(7)
C15 Fe1 C19 122.09(7)
C20 Fe1 C19 39.84(7)
C17 Fe1 C19 67.55(6)
C16 Fe1 C13 159.55(7)
C11 Fe1 C13 69.81(6)
C12 Fe1 C13 40.19(8)
C15 Fe1 C13 67.70(7)
C20 Fe1 C13 152.67(8)
C17 Fe1 C13 119.90(7)
C19 Fe1 C13 115.98(8)
C16 Fe1 C18 68.04(7)
C11 Fe1 C18 158.08(7)
C12 Fe1 C18 118.93(7)
C15 Fe1 C18 154.52(7)
C20 Fe1 C18 67.86(7)
C17 Fe1 C18 39.85(7)
C19 Fe1 C18 40.31(7)
C13 Fe1 C18 101.35(7)
C16 Fe1 C14 160.16(7)
C11 Fe1 C14 69.65(7)
C12 Fe1 C14 67.68(7)
C15 Fe1 C14 39.98(7)
C20 Fe1 C14 120.75(7)
C17 Fe1 C14 153.53(7)
C19 Fe1 C14 102.94(7)
C13 Fe1 C14 40.17(8)
C18 Fe1 C14 117.10(7)
C16 Fe1 Zr1 61.35(5)
C11 Fe1 Zr1 51.95(4)
C12 Fe1 Zr1 79.84(5)
C15 Fe1 Zr1 79.90(4)
C20 Fe1 Zr1 87.06(5)
C17 Fe1 Zr1 85.51(5)
C19 Fe1 Zr1 125.64(5)
C13 Fe1 Zr1 118.37(5)
C18 Fe1 Zr1 124.57(5)
C14 Fe1 Zr1 118.21(5)
C18 C17 C16 107.43(14)
C18 C17 Fe1 70.39(8)
C16 C17 Fe1 67.87(7)
C12 C11 C15 104.90(14)
C12 C11 Fe1 70.28(8)
C15 C11 Fe1 70.43(8)
C12 C11 Zr1 117.97(10)
C15 C11 Zr1 118.13(10)
Fe1 C11 Zr1 83.97(5)
C14 C15 C11 109.36(15)
C14 C15 Fe1 70.82(9)
C11 C15 Fe1 67.75(7)
C13 C12 C11 109.23(15)
C13 C12 Fe1 70.49(9)
C11 C12 Fe1 67.90(8)
C5 C1 C2 108.38(14)
C5 C1 Zr1 73.68(9)
C2 C1 Zr1 72.22(8)
C17 C16 C20 108.40(14)
C17 C16 Fe1 71.12(8)
C20 C16 Fe1 70.95(8)
C17 C16 Zr1 111.92(10)
C20 C16 Zr1 114.36(10)
Fe1 C16 Zr1 75.97(5)
C17 C18 C19 108.23(15)
C17 C18 Fe1 69.76(8)
C19 C18 Fe1 69.77(8)
C1 C5 C4 107.91(15)
C1 C5 Zr1 74.25(9)
C4 C5 Zr1 72.08(9)
C6 C10 C9 108.46(15)
C6 C10 Zr1 74.26(8)
C9 C10 Zr1 73.27(9)
C20 C19 C18 108.95(15)
C20 C19 Fe1 69.75(9)
C18 C19 Fe1 69.92(9)
C10 C9 C8 107.25(16)
C10 C9 Zr1 74.03(9)
C8 C9 Zr1 73.55(9)
C19 C20 C16 106.95(14)
C19 C20 Fe1 70.40(9)
C16 C20 Fe1 67.89(8)
C3 C2 C1 107.84(14)
C3 C2 Zr1 72.61(9)
C1 C2 Zr1 75.19(8)
C12 C13 C14 108.21(14)
C12 C13 Fe1 69.31(8)
C14 C13 Fe1 70.29(9)
C2 C3 C4 107.75(16)
C2 C3 Zr1 74.44(8)
C4 C3 Zr1 74.03(9)
C6 C7 C8 107.90(15)
C6 C7 Zr1 73.89(8)
C8 C7 Zr1 72.89(9)
C3 C4 C5 108.12(16)
C3 C4 Zr1 72.94(9)
C5 C4 Zr1 75.23(9)
C7 C6 C10 108.17(15)
C7 C6 Zr1 73.77(9)
C10 C6 Zr1 73.28(9)
C7 C8 C9 108.21(16)
C7 C8 Zr1 74.48(9)
C9 C8 Zr1 73.52(10)
C15 C14 C13 108.15(15)
C15 C14 Fe1 69.20(8)
C13 C14 Fe1 69.54(9)
C36 C31 C32 112.69(11)
C36 C31 B1 125.82(10)
C32 C31 B1 120.69(10)
C26 C21 C22 113.12(11)
C26 C21 B1 120.20(10)
C22 C21 B1 126.57(11)
C46 C41 C42 112.90(11)
C46 C41 B1 127.67(10)
C42 C41 B1 119.14(10)
F42 C42 C43 114.74(12)
F42 C42 C41 120.45(11)
C43 C42 C41 124.74(13)
F25 C25 C24 119.96(13)
F25 C25 C26 121.33(13)
C24 C25 C26 118.71(14)
F32 C32 C33 115.12(11)
F32 C32 C31 119.65(11)
C33 C32 C31 125.23(11)
F45 C45 C44 119.83(12)
F45 C45 C46 120.19(13)
C44 C45 C46 119.93(13)
F35 C35 C34 119.28(12)
F35 C35 C36 120.75(12)
C34 C35 C36 119.97(12)
F46 C46 C45 114.50(11)
F46 C46 C41 121.24(11)
C45 C46 C41 124.24(12)
F34 C34 C35 120.91(12)
F34 C34 C33 120.75(13)
C35 C34 C33 118.34(12)
F44 C44 C43 121.32(14)
F44 C44 C45 120.10(14)
C43 C44 C45 118.53(12)
F43 C43 C44 120.11(13)
F43 C43 C42 120.20(14)
C44 C43 C42 119.63(13)
F36 C36 C31 121.03(11)
F36 C36 C35 114.66(11)
C31 C36 C35 124.30(11)
F22 C22 C21 121.24(12)
F22 C22 C23 114.74(12)
C21 C22 C23 124.00(13)
C101 B1 C31 103.46(10)
C101 B1 C41 110.50(10)
C31 B1 C41 113.44(10)
C101 B1 C21 115.18(10)
C31 B1 C21 111.88(9)
C41 B1 C21 102.74(9)
F26 C26 C25 115.80(12)
F26 C26 C21 119.09(11)
C25 C26 C21 125.10(13)
F33 C33 C32 121.11(12)
F33 C33 C34 119.42(12)
C32 C33 C34 119.47(12)
F23 C23 C24 120.11(13)
F23 C23 C22 120.22(15)
C24 C23 C22 119.65(14)
F24 C24 C23 120.74(15)
F24 C24 C25 119.84(15)
C23 C24 C25 119.41(13)

loop_
_geom_bond_atom_site_label_1
_geom_bond_atom_site_label_2
_geom_bond_distance
Zr1 C11 2.2894(15)
Zr1 C3 2.4773(15)
Zr1 C4 2.4912(16)
Zr1 C2 2.5008(14)
Zr1 C9 2.5034(15)
Zr1 C8 2.5037(16)
Zr1 C10 2.5132(15)
Zr1 C7 2.5242(15)
Zr1 C6 2.5257(14)
Zr1 C5 2.5317(16)
Zr1 C1 2.5389(14)
Zr1 C16 2.6151(17)
Fe1 C16 2.0199(14)
Fe1 C11 2.0224(13)
Fe1 C12 2.0548(15)
Fe1 C15 2.0589(14)
Fe1 C20 2.0608(15)
Fe1 C17 2.0631(13)
Fe1 C19 2.0693(15)
Fe1 C13 2.0703(15)
Fe1 C18 2.0713(13)
Fe1 C14 2.0802(15)
C17 C18 1.409(2)
C17 C16 1.431(2)
C11 C12 1.455(2)
C11 C15 1.457(2)
C15 C14 1.415(2)
C12 C13 1.417(3)
C1 C5 1.400(3)
C1 C2 1.414(2)
C16 C20 1.435(2)
C18 C19 1.427(3)
C5 C4 1.414(3)
C10 C6 1.408(2)
C10 C9 1.412(3)
C19 C20 1.407(3)
C9 C8 1.419(3)
C2 C3 1.412(2)
C13 C14 1.425(3)
C3 C4 1.412(2)
C7 C6 1.406(2)
C7 C8 1.413(3)
F26 C26 1.3536(15)
F32 C32 1.3594(14)
C31 C36 1.3908(16)
C31 C32 1.3950(17)
C31 B1 1.6595(18)
F46 C46 1.3562(15)
C21 C26 1.3909(18)
C21 C22 1.3927(17)
C21 B1 1.6650(18)
F22 C22 1.3535(16)
C41 C46 1.3906(17)
C41 C42 1.3919(17)
C41 B1 1.6625(18)
F42 C42 1.3529(15)
F33 C33 1.3452(16)
F35 C35 1.3449(15)
F36 C36 1.3510(15)
C42 C43 1.3872(19)
C25 F25 1.3415(18)
C25 C24 1.379(2)
C25 C26 1.3891(18)
C32 C33 1.3803(18)
C45 F45 1.3507(16)
C45 C44 1.381(2)
C45 C46 1.3867(18)
C35 C34 1.379(2)
C35 C36 1.3935(19)
C34 F34 1.3415(16)
C34 C33 1.3837(19)
C44 F44 1.3494(16)
C44 C43 1.371(2)
C43 F43 1.3480(17)
C22 C23 1.3941(19)
B1 C101 1.6340(19)
C23 F23 1.3452(18)
C23 C24 1.373(2)
F24 C24 1.3459(17)
